data_4334171
loop_
_publ_author_name
'Daniel Rosario-Amorin'
'Sabrina Ouizem'
'Diane A. Dickie'
'Yufeng Wen'
'Robert T. Paine'
'Jian Gao'
'John K. Grey'
'Ana de Bettencourt-Dias'
'Benjamin P. Hay'
'Laetitia H. Delmau'

_publ_section_title
;
 Synthesis, Lanthanide Coordination Chemistry, and Liquid-Liquid
 Extraction Performance of CMPO-Decorated Pyridine and Pyridine N-Oxide
 Platforms
;
_journal_name_full 'Inorganic Chemistry'
_journal_page_first 3063
_journal_page_last 3083
_journal_paper_doi 10.1021/ic3025342
_journal_volume 52
_journal_year 2013
_chemical_formula_sum 'C26 H31 N5 O13 P Pr'
_chemical_formula_weight 793.44
_space_group_IT_number 14
_symmetry_cell_setting monoclinic
_symmetry_space_group_name_Hall '-P 2ybc'
_symmetry_space_group_name_H-M 'P 1 21/c 1'
_atom_sites_solution_hydrogens geom
_atom_sites_solution_primary direct
_atom_sites_solution_secondary difmap
_audit_creation_method SHELXL-97
_cell_angle_alpha 90.00
_cell_angle_beta 115.749(4)
_cell_angle_gamma 90.00
_cell_formula_units_Z 4
_cell_length_a 19.6493(13)
_cell_length_b 9.3662(6)
_cell_length_c 19.4848(11)
_cell_measurement_reflns_used 3137
_cell_measurement_temperature 173(2)
_cell_measurement_theta_max 21.65
_cell_measurement_theta_min 2.32
_cell_volume 3229.9(4)
_computing_cell_refinement 'Bruker SAINT'
_computing_data_collection 'Bruker APEX2'
_computing_data_reduction 'Bruker SAINT'
_computing_molecular_graphics 'Bruker SHELXTL'
_computing_publication_material 'Bruker SHELXTL'
_computing_structure_refinement 'SHELXL-97 (Sheldrick, 2008)'
_computing_structure_solution 'SHELXS-97 (Sheldrick, 2008)'
_diffrn_ambient_temperature 173(2)
_diffrn_measured_fraction_theta_full 0.998
_diffrn_measured_fraction_theta_max 0.998
_diffrn_measurement_device_type 'Bruker APEX-II CCD'
_diffrn_measurement_method '\f and \w scans'
_diffrn_radiation_monochromator graphite
_diffrn_radiation_source 'fine-focus sealed tube'
_diffrn_radiation_type MoK\a
_diffrn_radiation_wavelength 0.71073
_diffrn_reflns_av_R_equivalents 0.1784
_diffrn_reflns_av_sigmaI/netI 0.1365
_diffrn_reflns_limit_h_max 24
_diffrn_reflns_limit_h_min -24
_diffrn_reflns_limit_k_max 11
_diffrn_reflns_limit_k_min -11
_diffrn_reflns_limit_l_max 24
_diffrn_reflns_limit_l_min -24
_diffrn_reflns_number 30230
_diffrn_reflns_theta_full 26.37
_diffrn_reflns_theta_max 26.37
_diffrn_reflns_theta_min 1.15
_exptl_absorpt_coefficient_mu 1.628
_exptl_absorpt_correction_T_max 0.8323
_exptl_absorpt_correction_T_min 0.5105
_exptl_absorpt_correction_type multi-scan
_exptl_absorpt_process_details 'Bruker, SADABS'
_exptl_crystal_colour colourless
_exptl_crystal_density_diffrn 1.632
_exptl_crystal_description rod
_exptl_crystal_F_000 1600
_exptl_crystal_size_max 0.48
_exptl_crystal_size_mid 0.24
_exptl_crystal_size_min 0.12
_refine_diff_density_max 3.331
_refine_diff_density_min -2.331
_refine_diff_density_rms 0.187
_refine_ls_extinction_method none
_refine_ls_goodness_of_fit_ref 1.145
_refine_ls_hydrogen_treatment constr
_refine_ls_matrix_type full
_refine_ls_number_parameters 419
_refine_ls_number_reflns 6588
_refine_ls_number_restraints 0
_refine_ls_restrained_S_all 1.145
_refine_ls_R_factor_all 0.1565
_refine_ls_R_factor_gt 0.0954
_refine_ls_shift/su_max 0.000
_refine_ls_shift/su_mean 0.000
_refine_ls_structure_factor_coef Fsqd
_refine_ls_weighting_details 'calc w=1/[\s^2^(Fo^2^)+(0.0576P)^2^+39.2561P] where P=(Fo^2^+2Fc^2^)/3'
_refine_ls_weighting_scheme calc
_refine_ls_wR_factor_gt 0.1910
_refine_ls_wR_factor_ref 0.2132
_reflns_number_gt 4121
_reflns_number_total 6588
_reflns_threshold_expression >2sigma(I)
_cod_data_source_file ic3025342_si_001_06.cif
_cod_data_source_block rprd340_[Pr(7)(NO3)3Me2CO]
_cod_depositor_comments
;
The following automatic conversions were performed:

data name '_iucr_refine_instruction_details' was replaced with
'_iucr_refine_instructions_details' as specified in the replacement
file 'data/replacement-values/replacement_tags.lst'.

Automatic conversion script
Id: cif_correct_tags 9268 2022-04-12 08:56:07Z antanas 
;
_cod_original_cell_volume 3229.9(3)
_cod_database_code 4334171

loop_
_symmetry_equiv_pos_as_xyz
'x, y, z'
'-x, y+1/2, -z+1/2'
'-x, -y, -z'
'x, -y-1/2, z-1/2'

loop_
_atom_site_label
_atom_site_type_symbol
_atom_site_fract_x
_atom_site_fract_y
_atom_site_fract_z
_atom_site_U_iso_or_equiv
_atom_site_adp_type
_atom_site_occupancy
_atom_site_symmetry_multiplicity
_atom_site_calc_flag
_atom_site_refinement_flags
Pr1 Pr 0.24743(4) 0.73070(6) 0.45320(4) 0.0284(2) Uani 1 1 d .
P1 P 0.2385(2) 0.9256(3) 0.29119(19) 0.0311(8) Uani 1 1 d .
N1 N 0.1657(6) 0.6071(11) 0.2627(6) 0.036(3) Uani 1 1 d .
N2 N 0.4050(6) 0.6986(10) 0.3414(6) 0.035(3) Uani 1 1 d .
N3 N 0.3560(7) 0.5782(10) 0.5957(6) 0.036(3) Uani 1 1 d .
N4 N 0.3384(7) 0.9746(11) 0.5500(6) 0.040(3) Uani 1 1 d .
N5 N 0.1052(7) 0.8232(12) 0.4642(7) 0.043(3) Uani 1 1 d .
O1 O 0.1624(5) 0.6876(8) 0.3168(5) 0.034(2) Uani 1 1 d .
O2 O 0.3212(5) 0.6466(8) 0.3871(4) 0.033(2) Uani 1 1 d .
O3 O 0.2514(5) 0.9299(8) 0.3730(4) 0.032(2) Uani 1 1 d .
O4 O 0.3006(5) 0.6510(9) 0.5945(5) 0.038(2) Uani 1 1 d .
O5 O 0.3577(5) 0.5617(9) 0.5320(5) 0.039(2) Uani 1 1 d .
O6 O 0.4034(6) 0.5263(11) 0.6538(5) 0.059(3) Uani 1 1 d .
O7 O 0.3698(5) 0.8761(9) 0.5278(5) 0.039(2) Uani 1 1 d .
O8 O 0.2689(5) 0.9581(8) 0.5338(5) 0.033(2) Uani 1 1 d .
O9 O 0.3754(6) 1.0772(10) 0.5845(6) 0.055(3) Uani 1 1 d .
O10 O 0.1520(5) 0.7322(9) 0.5095(5) 0.045(2) Uani 1 1 d .
O11 O 0.1192(6) 0.8663(10) 0.4116(5) 0.049(3) Uani 1 1 d .
O12 O 0.0502(6) 0.8636(13) 0.4731(6) 0.067(3) Uani 1 1 d .
O13 O 0.1974(6) 0.4793(8) 0.4428(6) 0.048(2) Uani 1 1 d .
C1 C 0.1149(9) 0.4954(14) 0.2345(8) 0.048(4) Uani 1 1 d .
H1 H 0.0835 0.4711 0.2586 0.058 Uiso 1 1 calc R
C2 C 0.1094(9) 0.4212(15) 0.1734(8) 0.052(4) Uani 1 1 d .
H2 H 0.0744 0.3445 0.1549 0.062 Uiso 1 1 calc R
C3 C 0.1545(9) 0.4553(16) 0.1369(8) 0.056(4) Uani 1 1 d .
H3 H 0.1495 0.4055 0.0925 0.067 Uiso 1 1 calc R
C4 C 0.2065(8) 0.5634(13) 0.1672(7) 0.037(3) Uani 1 1 d .
H4 H 0.2389 0.5874 0.1444 0.045 Uiso 1 1 calc R
C5 C 0.2118(7) 0.6385(14) 0.2319(6) 0.033(3) Uani 1 1 d .
C6 C 0.2692(6) 0.7536(12) 0.2660(6) 0.029(3) Uani 1 1 d .
H6 H 0.2884 0.7768 0.2275 0.035 Uiso 1 1 calc R
C7 C 0.3368(7) 0.6975(11) 0.3362(7) 0.027(3) Uani 1 1 d .
C8 C 0.4673(8) 0.6341(15) 0.4095(8) 0.046(4) Uani 1 1 d .
H8A H 0.5058 0.5943 0.3949 0.055 Uiso 1 1 calc R
H8B H 0.4470 0.5547 0.4287 0.055 Uiso 1 1 calc R
C9 C 0.5040(9) 0.7427(18) 0.4722(9) 0.063(4) Uani 1 1 d .
H9A H 0.5213 0.8243 0.4525 0.095 Uiso 1 1 calc R
H9B H 0.5473 0.6990 0.5145 0.095 Uiso 1 1 calc R
H9C H 0.4673 0.7752 0.4904 0.095 Uiso 1 1 calc R
C10 C 0.4286(7) 0.7566(13) 0.2842(6) 0.035(3) Uani 1 1 d .
H10A H 0.4802 0.7969 0.3106 0.042 Uiso 1 1 calc R
H10B H 0.3940 0.8347 0.2555 0.042 Uiso 1 1 calc R
C11 C 0.4279(9) 0.6420(15) 0.2293(8) 0.047(4) Uani 1 1 d .
H11A H 0.4658 0.5692 0.2569 0.071 Uiso 1 1 calc R
H11B H 0.4398 0.6848 0.1898 0.071 Uiso 1 1 calc R
H11C H 0.3778 0.5979 0.2054 0.071 Uiso 1 1 calc R
C12 C 0.2982(8) 1.0575(13) 0.2782(8) 0.040(3) Uani 1 1 d .
C13 C 0.2760(9) 1.1311(16) 0.2099(9) 0.056(4) Uani 1 1 d .
H13 H 0.2278 1.1137 0.1691 0.067 Uiso 1 1 calc R
C14 C 0.3243(11) 1.2301(19) 0.2013(13) 0.085(7) Uani 1 1 d .
H14 H 0.3092 1.2800 0.1545 0.102 Uiso 1 1 calc R
C15 C 0.3923(12) 1.2556(17) 0.2588(12) 0.071(5) Uani 1 1 d .
H15 H 0.4245 1.3242 0.2522 0.085 Uiso 1 1 calc R
C16 C 0.4170(11) 1.1835(16) 0.3285(11) 0.065(5) Uani 1 1 d .
H16 H 0.4656 1.2007 0.3687 0.079 Uiso 1 1 calc R
C17 C 0.3673(9) 1.0850(14) 0.3370(9) 0.045(4) Uani 1 1 d .
H17 H 0.3820 1.0367 0.3842 0.054 Uiso 1 1 calc R
C18 C 0.1440(8) 0.9565(13) 0.2222(8) 0.039(3) Uani 1 1 d .
C19 C 0.0967(9) 1.0374(14) 0.2440(9) 0.046(4) Uani 1 1 d .
H19 H 0.1145 1.0696 0.2951 0.055 Uiso 1 1 calc R
C20 C 0.0248(10) 1.0701(16) 0.1917(11) 0.061(5) Uani 1 1 d .
H20 H -0.0065 1.1271 0.2066 0.074 Uiso 1 1 calc R
C21 C -0.0022(10) 1.0222(18) 0.1191(12) 0.068(5) Uani 1 1 d .
H21 H -0.0522 1.0460 0.0834 0.081 Uiso 1 1 calc R
C22 C 0.0423(10) 0.9392(18) 0.0965(10) 0.066(5) Uani 1 1 d .
H22 H 0.0220 0.9019 0.0462 0.079 Uiso 1 1 calc R
C23 C 0.1170(9) 0.9097(15) 0.1470(8) 0.051(4) Uani 1 1 d .
H23 H 0.1489 0.8585 0.1305 0.061 Uiso 1 1 calc R
C24 C 0.1625(12) 0.2449(16) 0.4597(12) 0.088(6) Uani 1 1 d .
H24A H 0.1378 0.2930 0.4875 0.132 Uiso 1 1 calc R
H24B H 0.1957 0.1694 0.4917 0.132 Uiso 1 1 calc R
H24C H 0.1241 0.2028 0.4128 0.132 Uiso 1 1 calc R
C25 C 0.2084(9) 0.3510(13) 0.4400(8) 0.046(4) Uani 1 1 d .
C26 C 0.2658(11) 0.2975(16) 0.4182(11) 0.078(6) Uani 1 1 d .
H26A H 0.2872 0.3773 0.4014 0.116 Uiso 1 1 calc R
H26B H 0.2429 0.2288 0.3764 0.116 Uiso 1 1 calc R
H26C H 0.3060 0.2505 0.4620 0.116 Uiso 1 1 calc R

loop_
_atom_site_aniso_label
_atom_site_aniso_U_11
_atom_site_aniso_U_22
_atom_site_aniso_U_33
_atom_site_aniso_U_23
_atom_site_aniso_U_13
_atom_site_aniso_U_12
Pr1 0.0483(4) 0.0166(3) 0.0249(3) 0.0018(3) 0.0201(3) 0.0036(3)
P1 0.044(2) 0.0237(16) 0.0283(18) 0.0054(13) 0.0179(16) 0.0044(14)
N1 0.048(7) 0.027(6) 0.030(6) 0.003(5) 0.012(5) 0.008(5)
N2 0.047(7) 0.029(6) 0.028(6) 0.010(4) 0.016(5) 0.006(5)
N3 0.056(8) 0.023(5) 0.030(6) 0.005(5) 0.019(6) 0.013(5)
N4 0.063(9) 0.026(6) 0.037(7) 0.004(5) 0.029(6) 0.003(6)
N5 0.047(8) 0.044(7) 0.045(8) -0.015(6) 0.026(6) -0.001(6)
O1 0.056(6) 0.028(4) 0.027(5) -0.003(4) 0.027(4) -0.001(4)
O2 0.042(5) 0.030(5) 0.025(5) 0.003(4) 0.014(4) 0.006(4)
O3 0.059(6) 0.019(4) 0.022(5) 0.002(3) 0.020(4) -0.001(4)
O4 0.049(6) 0.029(5) 0.034(5) 0.001(4) 0.018(5) 0.009(4)
O5 0.053(6) 0.038(5) 0.026(5) 0.002(4) 0.018(5) 0.008(4)
O6 0.076(8) 0.058(7) 0.030(6) 0.012(5) 0.012(5) 0.037(6)
O7 0.055(6) 0.037(5) 0.030(5) 0.001(4) 0.024(5) 0.004(4)
O8 0.053(6) 0.021(4) 0.037(5) -0.001(4) 0.030(5) 0.006(4)
O9 0.084(8) 0.029(5) 0.056(7) -0.017(5) 0.035(6) -0.018(5)
O10 0.060(6) 0.026(4) 0.055(6) 0.006(5) 0.032(5) 0.005(5)
O11 0.068(7) 0.048(6) 0.036(6) 0.006(5) 0.027(5) 0.018(5)
O12 0.051(7) 0.093(9) 0.066(8) -0.001(7) 0.033(6) 0.023(6)
O13 0.064(7) 0.014(4) 0.066(7) -0.001(4) 0.031(6) -0.003(4)
C1 0.059(11) 0.032(8) 0.051(10) -0.005(7) 0.023(8) -0.013(7)
C2 0.068(11) 0.035(8) 0.048(10) -0.006(7) 0.020(8) 0.002(7)
C3 0.084(12) 0.048(9) 0.040(9) -0.020(7) 0.030(9) 0.005(9)
C4 0.059(9) 0.033(7) 0.026(7) -0.005(6) 0.024(7) 0.005(6)
C5 0.042(8) 0.047(8) 0.009(6) 0.011(5) 0.009(6) 0.008(6)
C6 0.044(7) 0.036(7) 0.013(5) -0.001(5) 0.017(5) 0.002(6)
C7 0.041(8) 0.015(6) 0.030(7) -0.002(5) 0.020(6) 0.004(5)
C8 0.047(9) 0.052(9) 0.043(9) 0.012(7) 0.023(7) 0.014(7)
C9 0.056(10) 0.068(12) 0.059(10) -0.002(9) 0.018(8) 0.008(9)
C10 0.055(8) 0.034(7) 0.026(6) 0.003(6) 0.026(6) 0.002(6)
C11 0.071(11) 0.050(9) 0.031(8) -0.005(7) 0.032(8) 0.007(8)
C12 0.056(10) 0.027(7) 0.048(9) 0.011(6) 0.032(8) 0.018(6)
C13 0.043(9) 0.061(10) 0.075(12) 0.041(9) 0.035(9) 0.017(8)
C14 0.076(13) 0.061(11) 0.137(18) 0.069(13) 0.065(14) 0.032(11)
C15 0.094(14) 0.039(9) 0.118(16) 0.011(10) 0.082(13) -0.001(10)
C16 0.085(13) 0.045(9) 0.091(14) -0.030(9) 0.062(11) -0.020(9)
C17 0.067(11) 0.030(7) 0.046(9) -0.002(6) 0.031(8) 0.003(7)
C18 0.047(9) 0.021(6) 0.046(9) 0.012(6) 0.017(7) 0.005(6)
C19 0.063(11) 0.035(7) 0.046(9) 0.010(6) 0.029(8) 0.002(7)
C20 0.055(11) 0.042(9) 0.096(15) 0.013(9) 0.042(11) 0.013(8)
C21 0.053(11) 0.049(10) 0.091(15) 0.010(10) 0.021(11) 0.004(8)
C22 0.064(12) 0.060(11) 0.049(10) 0.004(8) 0.002(9) 0.014(9)
C23 0.075(11) 0.044(8) 0.026(8) 0.008(6) 0.014(8) 0.022(8)
C24 0.133(17) 0.029(9) 0.138(18) 0.024(10) 0.091(15) 0.006(10)
C25 0.068(10) 0.020(7) 0.051(9) -0.001(6) 0.025(8) 0.006(6)
C26 0.113(16) 0.029(9) 0.116(16) -0.018(9) 0.074(14) -0.003(9)

loop_
_atom_type_symbol
_atom_type_description
_atom_type_scat_dispersion_real
_atom_type_scat_dispersion_imag
_atom_type_scat_source
C C 0.0033 0.0016 'International Tables Vol C Tables 4.2.6.8 and 6.1.1.4'
H H 0.0000 0.0000 'International Tables Vol C Tables 4.2.6.8 and 6.1.1.4'
N N 0.0061 0.0033 'International Tables Vol C Tables 4.2.6.8 and 6.1.1.4'
O O 0.0106 0.0060 'International Tables Vol C Tables 4.2.6.8 and 6.1.1.4'
P P 0.1023 0.0942 'International Tables Vol C Tables 4.2.6.8 and 6.1.1.4'
Pr Pr -0.2180 2.8214 'International Tables Vol C Tables 4.2.6.8 and 6.1.1.4'

loop_
_geom_angle_atom_site_label_1
_geom_angle_atom_site_label_2
_geom_angle_atom_site_label_3
_geom_angle
O2 Pr1 O3 73.8(3)
O2 Pr1 O1 70.2(3)
O3 Pr1 O1 68.6(3)
O2 Pr1 O13 87.5(3)
O3 Pr1 O13 140.9(3)
O1 Pr1 O13 72.9(3)
O2 Pr1 O10 160.2(3)
O3 Pr1 O10 120.1(3)
O1 Pr1 O10 100.5(3)
O13 Pr1 O10 72.9(3)
O2 Pr1 O8 127.6(3)
O3 Pr1 O8 73.6(3)
O1 Pr1 O8 130.1(3)
O13 Pr1 O8 141.0(3)
O10 Pr1 O8 71.9(3)
O2 Pr1 O5 65.2(3)
O3 Pr1 O5 126.4(3)
O1 Pr1 O5 122.5(3)
O13 Pr1 O5 70.9(3)
O10 Pr1 O5 109.3(3)
O8 Pr1 O5 105.8(3)
O2 Pr1 O7 81.2(3)
O3 Pr1 O7 71.3(3)
O1 Pr1 O7 135.7(3)
O13 Pr1 O7 140.3(3)
O10 Pr1 O7 115.6(3)
O8 Pr1 O7 49.8(3)
O5 Pr1 O7 69.8(3)
O2 Pr1 O4 114.1(3)
O3 Pr1 O4 141.6(3)
O1 Pr1 O4 149.7(3)
O13 Pr1 O4 77.3(3)
O10 Pr1 O4 65.0(3)
O8 Pr1 O4 72.9(3)
O5 Pr1 O4 49.1(3)
O7 Pr1 O4 73.0(3)
O2 Pr1 O11 134.7(3)
O3 Pr1 O11 74.1(3)
O1 Pr1 O11 68.8(3)
O13 Pr1 O11 98.0(3)
O10 Pr1 O11 48.8(3)
O8 Pr1 O11 70.6(3)
O5 Pr1 O11 158.1(3)
O7 Pr1 O11 116.9(3)
O4 Pr1 O11 111.0(3)
O2 Pr1 N4 104.3(3)
O3 Pr1 N4 69.4(3)
O1 Pr1 N4 137.4(3)
O13 Pr1 N4 149.7(3)
O10 Pr1 N4 94.2(3)
O8 Pr1 N4 24.8(3)
O5 Pr1 N4 88.6(3)
O7 Pr1 N4 25.1(3)
O4 Pr1 N4 72.4(3)
O11 Pr1 N4 93.2(3)
O3 P1 C18 115.9(6)
O3 P1 C12 108.1(6)
C18 P1 C12 108.2(6)
O3 P1 C6 112.3(5)
C18 P1 C6 107.0(6)
C12 P1 C6 104.6(5)
O1 N1 C5 121.1(11)
O1 N1 C1 118.2(11)
C5 N1 C1 120.5(11)
C7 N2 C10 126.4(10)
C7 N2 C8 119.2(10)
C10 N2 C8 114.4(10)
O6 N3 O5 122.1(11)
O6 N3 O4 122.3(11)
O5 N3 O4 115.6(10)
O9 N4 O8 123.6(11)
O9 N4 O7 119.6(12)
O8 N4 O7 116.8(11)
O9 N4 Pr1 175.3(8)
O8 N4 Pr1 58.0(6)
O7 N4 Pr1 59.0(6)
O12 N5 O11 122.9(13)
O12 N5 O10 121.4(12)
O11 N5 O10 115.7(11)
N1 O1 Pr1 134.8(7)
C7 O2 Pr1 134.3(7)
P1 O3 Pr1 128.1(4)
N3 O4 Pr1 96.9(6)
N3 O5 Pr1 97.8(7)
N4 O7 Pr1 95.9(8)
N4 O8 Pr1 97.3(6)
N5 O10 Pr1 98.6(7)
N5 O11 Pr1 96.7(8)
C25 O13 Pr1 147.9(10)
C2 C1 N1 120.7(14)
C1 C2 C3 120.7(15)
C4 C3 C2 117.9(13)
C3 C4 C5 120.4(13)
N1 C5 C4 119.8(12)
N1 C5 C6 119.6(10)
C4 C5 C6 120.6(11)
C5 C6 C7 110.2(9)
C5 C6 P1 118.4(8)
C7 C6 P1 108.5(7)
O2 C7 N2 122.7(11)
O2 C7 C6 115.0(10)
N2 C7 C6 122.2(10)
N2 C8 C9 111.5(12)
N2 C10 C11 111.3(10)
C17 C12 C13 119.5(14)
C17 C12 P1 118.9(10)
C13 C12 P1 121.6(12)
C14 C13 C12 120.0(17)
C15 C14 C13 120.2(17)
C14 C15 C16 121.6(15)
C15 C16 C17 117.7(17)
C12 C17 C16 120.9(15)
C23 C18 C19 119.2(13)
C23 C18 P1 122.6(11)
C19 C18 P1 118.1(11)
C20 C19 C18 120.1(15)
C21 C20 C19 120.8(16)
C20 C21 C22 120.4(17)
C21 C22 C23 120.4(17)
C22 C23 C18 119.0(14)
O13 C25 C26 121.6(13)
O13 C25 C24 120.1(14)
C26 C25 C24 118.3(12)

loop_
_geom_bond_atom_site_label_1
_geom_bond_atom_site_label_2
_geom_bond_distance
Pr1 O2 2.450(8)
Pr1 O3 2.457(7)
Pr1 O1 2.481(8)
Pr1 O13 2.526(8)
Pr1 O10 2.552(9)
Pr1 O8 2.569(8)
Pr1 O5 2.582(9)
Pr1 O7 2.591(9)
Pr1 O4 2.595(8)
Pr1 O11 2.615(9)
Pr1 N4 3.006(12)
P1 O3 1.502(8)
P1 C18 1.780(14)
P1 C12 1.795(14)
P1 C6 1.859(11)
N1 O1 1.320(12)
N1 C5 1.320(15)
N1 C1 1.384(17)
N2 C7 1.299(15)
N2 C10 1.485(14)
N2 C8 1.488(16)
N3 O6 1.212(13)
N3 O5 1.265(12)
N3 O4 1.277(12)
N4 O9 1.217(13)
N4 O8 1.269(13)
N4 O7 1.284(13)
N5 O12 1.226(13)
N5 O11 1.239(13)
N5 O10 1.282(14)
O2 C7 1.253(13)
O13 C25 1.226(14)
C1 C2 1.341(19)
C2 C3 1.39(2)
C3 C4 1.38(2)
C4 C5 1.406(16)
C5 C6 1.491(17)
C6 C7 1.528(16)
C8 C9 1.51(2)
C10 C11 1.511(16)
C12 C17 1.37(2)
C12 C13 1.391(18)
C13 C14 1.39(2)
C14 C15 1.34(3)
C15 C16 1.40(2)
C16 C17 1.40(2)
C18 C23 1.394(18)
C18 C19 1.401(19)
C19 C20 1.37(2)
C20 C21 1.35(2)
C21 C22 1.38(2)
C22 C23 1.39(2)
C24 C25 1.50(2)
C25 C26 1.46(2)

loop_
_geom_torsion_atom_site_label_1
_geom_torsion_atom_site_label_2
_geom_torsion_atom_site_label_3
_geom_torsion_atom_site_label_4
_geom_torsion
O2 Pr1 N4 O8 161.5(6)
O3 Pr1 N4 O8 95.4(7)
O1 Pr1 N4 O8 85.3(7)
O13 Pr1 N4 O8 -88.1(9)
O10 Pr1 N4 O8 -25.2(6)
O5 Pr1 N4 O8 -134.5(6)
O7 Pr1 N4 O8 -174.8(10)
O4 Pr1 N4 O8 -87.3(6)
O11 Pr1 N4 O8 23.7(6)
O2 Pr1 N4 O7 -23.7(7)
O3 Pr1 N4 O7 -89.8(6)
O1 Pr1 N4 O7 -99.9(7)
O13 Pr1 N4 O7 86.7(8)
O10 Pr1 N4 O7 149.6(6)
O8 Pr1 N4 O7 174.8(10)
O5 Pr1 N4 O7 40.3(7)
O4 Pr1 N4 O7 87.5(6)
O11 Pr1 N4 O7 -161.5(6)
C5 N1 O1 Pr1 -71.8(13)
C1 N1 O1 Pr1 113.5(11)
O2 Pr1 O1 N1 24.0(9)
O3 Pr1 O1 N1 103.7(10)
O13 Pr1 O1 N1 -69.6(10)
O10 Pr1 O1 N1 -137.9(9)
O8 Pr1 O1 N1 147.0(9)
O5 Pr1 O1 N1 -16.7(10)
O7 Pr1 O1 N1 77.1(10)
O4 Pr1 O1 N1 -80.1(11)
O11 Pr1 O1 N1 -175.6(10)
N4 Pr1 O1 N1 113.9(10)
O3 Pr1 O2 C7 -5.9(11)
O1 Pr1 O2 C7 66.7(11)
O13 Pr1 O2 C7 139.4(11)
O10 Pr1 O2 C7 131.4(12)
O8 Pr1 O2 C7 -59.3(12)
O5 Pr1 O2 C7 -150.6(12)
O7 Pr1 O2 C7 -78.9(11)
O4 Pr1 O2 C7 -145.8(10)
O11 Pr1 O2 C7 40.6(12)
N4 Pr1 O2 C7 -68.9(11)
C18 P1 O3 Pr1 91.9(7)
C12 P1 O3 Pr1 -146.4(6)
C6 P1 O3 Pr1 -31.5(8)
O2 Pr1 O3 P1 45.6(6)
O1 Pr1 O3 P1 -29.1(6)
O13 Pr1 O3 P1 -18.9(9)
O10 Pr1 O3 P1 -119.0(6)
O8 Pr1 O3 P1 -175.9(7)
O5 Pr1 O3 P1 86.3(7)
O7 Pr1 O3 P1 131.7(7)
O4 Pr1 O3 P1 154.1(5)
O11 Pr1 O3 P1 -102.0(7)
N4 Pr1 O3 P1 158.3(7)
O6 N3 O4 Pr1 173.9(11)
O5 N3 O4 Pr1 -7.2(10)
O2 Pr1 O4 N3 -1.6(7)
O3 Pr1 O4 N3 -95.7(7)
O1 Pr1 O4 N3 90.1(8)
O13 Pr1 O4 N3 79.8(7)
O10 Pr1 O4 N3 156.7(7)
O8 Pr1 O4 N3 -125.8(7)
O5 Pr1 O4 N3 4.2(6)
O7 Pr1 O4 N3 -73.5(7)
O11 Pr1 O4 N3 173.6(6)
N4 Pr1 O4 N3 -99.8(7)
O6 N3 O5 Pr1 -173.8(11)
O4 N3 O5 Pr1 7.3(10)
O2 Pr1 O5 N3 169.9(8)
O3 Pr1 O5 N3 126.3(7)
O1 Pr1 O5 N3 -147.6(6)
O13 Pr1 O5 N3 -93.8(7)
O10 Pr1 O5 N3 -30.6(7)
O8 Pr1 O5 N3 45.3(7)
O7 Pr1 O5 N3 80.4(7)
O4 Pr1 O5 N3 -4.3(6)
O11 Pr1 O5 N3 -31.7(12)
N4 Pr1 O5 N3 63.4(7)
O9 N4 O7 Pr1 -174.9(10)
O8 N4 O7 Pr1 4.9(10)
O2 Pr1 O7 N4 156.8(7)
O3 Pr1 O7 N4 81.1(6)
O1 Pr1 O7 N4 107.2(7)
O13 Pr1 O7 N4 -127.9(7)
O10 Pr1 O7 N4 -34.1(7)
O8 Pr1 O7 N4 -2.8(6)
O5 Pr1 O7 N4 -136.5(7)
O4 Pr1 O7 N4 -84.6(6)
O11 Pr1 O7 N4 20.8(7)
O9 N4 O8 Pr1 174.8(10)
O7 N4 O8 Pr1 -5.0(10)
O2 Pr1 O8 N4 -22.8(7)
O3 Pr1 O8 N4 -76.3(6)
O1 Pr1 O8 N4 -118.0(6)
O13 Pr1 O8 N4 126.7(7)
O10 Pr1 O8 N4 153.4(7)
O5 Pr1 O8 N4 47.8(6)
O7 Pr1 O8 N4 2.9(6)
O4 Pr1 O8 N4 84.8(6)
O11 Pr1 O8 N4 -154.8(7)
O12 N5 O10 Pr1 -176.0(11)
O11 N5 O10 Pr1 4.1(11)
O2 Pr1 O10 N5 -111.5(9)
O3 Pr1 O10 N5 19.6(8)
O1 Pr1 O10 N5 -51.6(7)
O13 Pr1 O10 N5 -119.9(7)
O8 Pr1 O10 N5 77.4(7)
O5 Pr1 O10 N5 178.2(6)
O7 Pr1 O10 N5 102.0(7)
O4 Pr1 O10 N5 156.5(7)
O11 Pr1 O10 N5 -2.3(6)
N4 Pr1 O10 N5 88.2(7)
O12 N5 O11 Pr1 176.1(11)
O10 N5 O11 Pr1 -4.0(11)
O2 Pr1 O11 N5 155.7(7)
O3 Pr1 O11 N5 -157.9(8)
O1 Pr1 O11 N5 129.3(8)
O13 Pr1 O11 N5 61.3(8)
O10 Pr1 O11 N5 2.4(7)
O8 Pr1 O11 N5 -80.2(7)
O5 Pr1 O11 N5 3.8(13)
O7 Pr1 O11 N5 -99.1(7)
O4 Pr1 O11 N5 -18.1(8)
N4 Pr1 O11 N5 -90.4(7)
O2 Pr1 O13 C25 30.4(18)
O3 Pr1 O13 C25 90.5(19)
O1 Pr1 O13 C25 100.4(19)
O10 Pr1 O13 C25 -152.5(19)
O8 Pr1 O13 C25 -125.9(18)
O5 Pr1 O13 C25 -34.2(18)
O7 Pr1 O13 C25 -43(2)
O4 Pr1 O13 C25 -85.0(19)
O11 Pr1 O13 C25 165.2(18)
N4 Pr1 O13 C25 -84.3(19)
O1 N1 C1 C2 171.9(12)
C5 N1 C1 C2 -3(2)
N1 C1 C2 C3 0(2)
C1 C2 C3 C4 2(2)
C2 C3 C4 C5 -2(2)
O1 N1 C5 C4 -170.9(11)
C1 N1 C5 C4 3.6(18)
O1 N1 C5 C6 9.0(17)
C1 N1 C5 C6 -176.4(11)
C3 C4 C5 N1 -1.4(19)
C3 C4 C5 C6 178.7(12)
N1 C5 C6 C7 79.2(13)
C4 C5 C6 C7 -100.9(12)
N1 C5 C6 P1 -46.4(14)
C4 C5 C6 P1 133.5(10)
O3 P1 C6 C5 94.1(9)
C18 P1 C6 C5 -34.1(10)
C12 P1 C6 C5 -148.8(9)
O3 P1 C6 C7 -32.3(9)
C18 P1 C6 C7 -160.6(8)
C12 P1 C6 C7 84.7(9)
Pr1 O2 C7 N2 132.2(10)
Pr1 O2 C7 C6 -49.9(14)
C10 N2 C7 O2 -179.9(10)
C8 N2 C7 O2 1.4(17)
C10 N2 C7 C6 2.3(17)
C8 N2 C7 C6 -176.3(11)
C5 C6 C7 O2 -56.7(12)
P1 C6 C7 O2 74.3(11)
C5 C6 C7 N2 121.2(11)
P1 C6 C7 N2 -107.8(10)
C7 N2 C8 C9 -90.3(14)
C10 N2 C8 C9 90.9(13)
C7 N2 C10 C11 -92.5(14)
C8 N2 C10 C11 86.2(14)
O3 P1 C12 C17 33.6(12)
C18 P1 C12 C17 159.9(10)
C6 P1 C12 C17 -86.2(11)
O3 P1 C12 C13 -146.8(11)
C18 P1 C12 C13 -20.5(13)
C6 P1 C12 C13 93.3(12)
C17 C12 C13 C14 1(2)
P1 C12 C13 C14 -178.6(13)
C12 C13 C14 C15 0(3)
C13 C14 C15 C16 1(3)
C14 C15 C16 C17 -1(2)
C13 C12 C17 C16 -2(2)
P1 C12 C17 C16 177.7(10)
C15 C16 C17 C12 2(2)
O3 P1 C18 C23 -157.4(10)
C12 P1 C18 C23 81.0(12)
C6 P1 C18 C23 -31.3(13)
O3 P1 C18 C19 25.9(12)
C12 P1 C18 C19 -95.8(11)
C6 P1 C18 C19 152.0(10)
C23 C18 C19 C20 0(2)
P1 C18 C19 C20 176.6(11)
C18 C19 C20 C21 2(2)
C19 C20 C21 C22 0(3)
C20 C21 C22 C23 -3(3)
C21 C22 C23 C18 5(2)
C19 C18 C23 C22 -3(2)
P1 C18 C23 C22 -179.6(12)
Pr1 O13 C25 C26 -21(3)
Pr1 O13 C25 C24 159.1(14)
